data_7241023
loop_
_publ_author_name
'Bechu, Damien'
'Petre, Alexandru Mihai'
'Hosseini, Mir Wais'
'Baudron, St\'ephane'

_publ_section_title
;
 Heterometallic coordination polymers based on homo- and heteroleptic
 Au(III) dithiolene complexes
;
_journal_name_full CrystEngComm
_journal_paper_doi 10.1039/D0CE01090A
_journal_year 2020
_chemical_formula_sum 'C48 H36 Au N4 P S8'
_chemical_formula_weight 1153.22
_space_group_crystal_system monoclinic
_space_group_IT_number 15
_space_group_name_Hall '-C 2yc'
_space_group_name_H-M_alt 'C 1 2/c 1'
_atom_sites_solution_hydrogens geom
_audit_creation_method SHELXL-2016/6
_audit_update_record
;
2020-07-20 deposited with the CCDC.	2020-08-10 downloaded from the CCDC.
;
_cell_angle_alpha 90
_cell_angle_beta 99.6630(10)
_cell_angle_gamma 90
_cell_formula_units_Z 4
_cell_length_a 26.2783(8)
_cell_length_b 7.3186(2)
_cell_length_c 25.1423(7)
_cell_measurement_reflns_used 9513
_cell_measurement_temperature 173(2)
_cell_measurement_theta_max 29.13
_cell_measurement_theta_min 2.46
_cell_volume 4766.8(2)
_computing_cell_refinement 'Bruker SAINT'
_computing_data_collection 'Bruker APEX2'
_computing_data_reduction 'Bruker SAINT'
_computing_molecular_graphics 'Bruker SHELXTL'
_computing_publication_material 'Bruker SHELXTL'
_computing_structure_refinement 'SHELXL-2014 (Sheldrick 2014)'
_computing_structure_solution 'SHELXS-97 (Sheldrick 2008)'
_diffrn_ambient_temperature 173(2)
_diffrn_measured_fraction_theta_full 0.999
_diffrn_measured_fraction_theta_max 0.995
_diffrn_measurement_device_type 'Bruker APEX-II CCD'
_diffrn_measurement_method '\f and \w scans'
_diffrn_radiation_type MoK\a
_diffrn_radiation_wavelength 0.71073
_diffrn_reflns_av_R_equivalents 0.0411
_diffrn_reflns_av_unetI/netI 0.0357
_diffrn_reflns_Laue_measured_fraction_full 0.999
_diffrn_reflns_Laue_measured_fraction_max 0.995
_diffrn_reflns_limit_h_max 36
_diffrn_reflns_limit_h_min -32
_diffrn_reflns_limit_k_max 10
_diffrn_reflns_limit_k_min -10
_diffrn_reflns_limit_l_max 35
_diffrn_reflns_limit_l_min -35
_diffrn_reflns_number 26684
_diffrn_reflns_point_group_measured_fraction_full 0.999
_diffrn_reflns_point_group_measured_fraction_max 0.995
_diffrn_reflns_theta_full 25.242
_diffrn_reflns_theta_max 29.913
_diffrn_reflns_theta_min 2.458
_exptl_absorpt_coefficient_mu 3.509
_exptl_absorpt_correction_T_max 0.871
_exptl_absorpt_correction_T_min 0.766
_exptl_absorpt_correction_type multi-scan
_exptl_absorpt_process_details sadabs
_exptl_crystal_colour light-green
_exptl_crystal_density_diffrn 1.607
_exptl_crystal_density_meas ?
_exptl_crystal_description platelet
_exptl_crystal_F_000 2296
_exptl_crystal_size_max 0.080
_exptl_crystal_size_mid 0.060
_exptl_crystal_size_min 0.040
_refine_diff_density_max 0.958
_refine_diff_density_min -0.350
_refine_diff_density_rms 0.081
_refine_ls_extinction_method none
_refine_ls_goodness_of_fit_ref 1.027
_refine_ls_hydrogen_treatment constr
_refine_ls_matrix_type full
_refine_ls_number_parameters 282
_refine_ls_number_reflns 6865
_refine_ls_number_restraints 0
_refine_ls_restrained_S_all 1.027
_refine_ls_R_factor_all 0.0348
_refine_ls_R_factor_gt 0.0251
_refine_ls_shift/su_max 0.001
_refine_ls_shift/su_mean 0.000
_refine_ls_structure_factor_coef Fsqd
_refine_ls_weighting_details 'w=1/[\s^2^(Fo^2^)+(0.0250P)^2^+2.0151P] where P=(Fo^2^+2Fc^2^)/3'
_refine_ls_weighting_scheme calc
_refine_ls_wR_factor_gt 0.0570
_refine_ls_wR_factor_ref 0.0605
_reflns_Friedel_coverage 0.000
_reflns_number_gt 5630
_reflns_number_total 6865
_reflns_threshold_expression 'I > 2\s(I)'
_cod_data_source_file d0ce01090a2.cif
_cod_data_source_block complex2
_cod_depositor_comments
;
The following automatic conversions were performed:

data item '_exptl_crystal_density_meas' value 'not measured' was
changed to '?' -- the value is perceived as not measured.

Automatic conversion script
Id: cif_fix_values 7556 2019-12-06 15:28:31Z antanas 
;
_cod_original_sg_symbol_H-M 'C 2/c'
_cod_database_code 7241023
_shelx_shelxl_version_number 2016/6
_shelx_space_group_comment
;
The symmetry employed for this shelxl refinement is uniquely defined
by the following loop, which should always be used as a source of
symmetry information in preference to the above space-group names.
They are only intended as comments.
;
_shelx_estimated_absorpt_t_min 0.767
_shelx_estimated_absorpt_t_max 0.872

loop_
_space_group_symop_operation_xyz
'x, y, z'
'-x, y, -z+1/2'
'x+1/2, y+1/2, z'
'-x+1/2, y+1/2, -z+1/2'
'-x, -y, -z'
'x, -y, z-1/2'
'-x+1/2, -y+1/2, -z'
'x+1/2, -y+1/2, z-1/2'

loop_
_atom_site_label
_atom_site_type_symbol
_atom_site_fract_x
_atom_site_fract_y
_atom_site_fract_z
_atom_site_U_iso_or_equiv
_atom_site_adp_type
_atom_site_occupancy
_atom_site_site_symmetry_order
_atom_site_calc_flag
_atom_site_refinement_flags_posn
_atom_site_refinement_flags_adp
_atom_site_refinement_flags_occupancy
_atom_site_disorder_assembly
_atom_site_disorder_group
C1 C -0.11971(9) 0.0090(3) 0.45067(10) 0.0284(5) Uani 1 1 d . . . . .
C2 C -0.11973(9) -0.0638(3) 0.49980(9) 0.0289(5) Uani 1 1 d . . . . .
C3 C -0.18630(8) -0.1450(3) 0.36716(9) 0.0260(4) Uani 1 1 d . . . . .
C4 C -0.22249(8) -0.1414(3) 0.32016(9) 0.0308(5) Uani 1 1 d . . . . .
H4 H -0.241794 -0.033767 0.309653 0.037 Uiso 1 1 calc R U . . .
C5 C -0.22985(9) -0.2969(4) 0.28909(10) 0.0396(6) Uani 1 1 d . . . . .
H5 H -0.254269 -0.291354 0.256667 0.048 Uiso 1 1 calc R U . . .
C6 C -0.17141(11) -0.4555(4) 0.34673(14) 0.0466(7) Uani 1 1 d . . . . .
H6 H -0.153718 -0.566533 0.356919 0.056 Uiso 1 1 calc R U . . .
C7 C -0.15994(9) -0.3065(3) 0.38063(10) 0.0376(6) Uani 1 1 d . . . . .
H7 H -0.134624 -0.315128 0.412292 0.045 Uiso 1 1 calc R U . . .
C8 C -0.18110(9) 0.0583(3) 0.56933(10) 0.0312(5) Uani 1 1 d . . . . .
C9 C -0.17377(11) 0.2378(4) 0.55579(12) 0.0476(7) Uani 1 1 d . . . . .
H9 H -0.166099 0.268369 0.521278 0.057 Uiso 1 1 calc R U . . .
C10 C -0.17782(13) 0.3728(4) 0.59354(14) 0.0548(8) Uani 1 1 d . . . . .
H10 H -0.173261 0.496150 0.583537 0.066 Uiso 1 1 calc R U . . .
C11 C -0.19493(12) 0.1667(5) 0.65434(13) 0.0574(8) Uani 1 1 d . . . . .
H11 H -0.202339 0.139521 0.689190 0.069 Uiso 1 1 calc R U . . .
C12 C -0.19252(12) 0.0221(3) 0.61936(12) 0.0434(6) Uani 1 1 d . . . . .
H12 H -0.198654 -0.099494 0.629879 0.052 Uiso 1 1 calc R U . . .
C13 C -0.05490(8) 1.0350(3) 0.23968(9) 0.0238(4) Uani 1 1 d . . . . .
C14 C -0.05638(8) 1.1667(3) 0.19948(9) 0.0287(5) Uani 1 1 d . . . . .
H14 H -0.030448 1.169222 0.177323 0.034 Uiso 1 1 calc R U . . .
C15 C -0.09579(9) 1.2936(3) 0.19205(10) 0.0330(5) Uani 1 1 d . . . . .
H15 H -0.097529 1.381902 0.164095 0.040 Uiso 1 1 calc R U . . .
C16 C -0.13267(9) 1.2925(3) 0.22518(10) 0.0345(5) Uani 1 1 d . . . . .
H16 H -0.159353 1.381521 0.220434 0.041 Uiso 1 1 calc R U . . .
C17 C -0.13094(8) 1.1626(3) 0.26513(10) 0.0341(5) Uani 1 1 d . . . . .
H17 H -0.156554 1.162646 0.287677 0.041 Uiso 1 1 calc R U . . .
C18 C -0.09224(9) 1.0319(3) 0.27277(10) 0.0282(5) Uani 1 1 d . . . . .
H18 H -0.091262 0.941841 0.300135 0.034 Uiso 1 1 calc R U . . .
C19 C -0.00012(8) 0.7409(3) 0.30738(9) 0.0248(4) Uani 1 1 d . . . . .
C20 C -0.03734(9) 0.6035(3) 0.30394(10) 0.0359(5) Uani 1 1 d . . . . .
H20 H -0.061653 0.588155 0.271740 0.043 Uiso 1 1 calc R U . . .
C21 C -0.03867(11) 0.4903(3) 0.34747(13) 0.0406(6) Uani 1 1 d . . . . .
H21 H -0.063613 0.395382 0.345050 0.049 Uiso 1 1 calc R U . . .
C22 C -0.00380(11) 0.5143(3) 0.39470(12) 0.0379(6) Uani 1 1 d . . . . .
H22 H -0.005604 0.438240 0.424940 0.045 Uiso 1 1 calc R U . . .
C23 C 0.03343(10) 0.6477(3) 0.39809(10) 0.0390(6) Uani 1 1 d . . . . .
H23 H 0.057601 0.662306 0.430433 0.047 Uiso 1 1 calc R U . . .
C24 C 0.03574(9) 0.7608(3) 0.35436(9) 0.0306(5) Uani 1 1 d . . . . .
H24 H 0.061788 0.851786 0.356503 0.037 Uiso 1 1 calc R U . . .
N1 N -0.20521(9) -0.4551(3) 0.30110(11) 0.0444(6) Uani 1 1 d . . . . .
N2 N -0.18763(9) 0.3407(3) 0.64264(11) 0.0537(6) Uani 1 1 d . . . . .
P1 P 0.000000 0.88477(10) 0.250000 0.02254(15) Uani 1 2 d S T P . .
S1 S -0.06319(2) 0.06606(9) 0.42654(2) 0.03447(13) Uani 1 1 d . . . . .
S2 S -0.06348(2) -0.11320(8) 0.54472(2) 0.03288(13) Uani 1 1 d . . . . .
S3 S -0.17677(2) 0.05738(8) 0.40533(3) 0.03213(13) Uani 1 1 d . . . . .
S4 S -0.17685(2) -0.12504(8) 0.52392(3) 0.03561(13) Uani 1 1 d . . . . .
Au1 Au 0.000000 0.000000 0.500000 0.02623(4) Uani 1 2 d S . P . .

loop_
_atom_site_aniso_label
_atom_site_aniso_U_11
_atom_site_aniso_U_22
_atom_site_aniso_U_33
_atom_site_aniso_U_23
_atom_site_aniso_U_13
_atom_site_aniso_U_12
C1 0.0306(11) 0.0269(11) 0.0263(11) -0.0035(9) 0.0013(9) -0.0012(9)
C2 0.0325(11) 0.0267(10) 0.0266(11) -0.0056(9) 0.0025(9) -0.0022(9)
C3 0.0242(10) 0.0282(11) 0.0254(11) -0.0009(8) 0.0041(8) -0.0026(8)
C4 0.0240(10) 0.0387(13) 0.0289(12) -0.0003(10) 0.0020(9) -0.0019(9)
C5 0.0275(11) 0.0558(16) 0.0346(14) -0.0112(12) 0.0027(10) -0.0066(11)
C6 0.0423(15) 0.0347(13) 0.061(2) -0.0126(13) 0.0024(13) 0.0055(11)
C7 0.0394(13) 0.0310(12) 0.0384(14) -0.0032(10) -0.0055(10) 0.0046(10)
C8 0.0261(10) 0.0348(11) 0.0328(13) -0.0005(10) 0.0048(9) 0.0012(9)
C9 0.0672(18) 0.0380(14) 0.0400(15) 0.0020(12) 0.0155(14) -0.0031(13)
C10 0.071(2) 0.0342(14) 0.061(2) -0.0063(14) 0.0161(16) -0.0004(14)
C11 0.0648(19) 0.071(2) 0.0416(17) -0.0076(15) 0.0242(15) 0.0031(17)
C12 0.0490(16) 0.0463(16) 0.0386(15) 0.0021(11) 0.0177(12) 0.0004(12)
C13 0.0204(9) 0.0234(10) 0.0274(11) -0.0024(8) 0.0031(8) 0.0006(7)
C14 0.0289(10) 0.0275(11) 0.0308(12) 0.0023(9) 0.0080(9) -0.0001(9)
C15 0.0347(12) 0.0266(11) 0.0358(13) 0.0068(10) 0.0007(10) 0.0031(9)
C16 0.0282(11) 0.0306(12) 0.0432(14) -0.0011(10) 0.0013(10) 0.0061(9)
C17 0.0250(10) 0.0411(13) 0.0378(13) -0.0043(11) 0.0094(9) 0.0021(9)
C18 0.0274(10) 0.0306(12) 0.0265(11) 0.0005(8) 0.0043(9) -0.0019(8)
C19 0.0266(10) 0.0226(10) 0.0256(11) 0.0018(8) 0.0053(8) 0.0015(8)
C20 0.0354(12) 0.0320(12) 0.0381(14) 0.0043(10) 0.0001(10) -0.0062(10)
C21 0.0432(14) 0.0306(13) 0.0489(16) 0.0073(11) 0.0098(12) -0.0065(11)
C22 0.0477(14) 0.0297(12) 0.0386(14) 0.0113(10) 0.0143(12) 0.0064(10)
C23 0.0465(14) 0.0396(14) 0.0286(12) 0.0055(10) -0.0002(11) 0.0042(11)
C24 0.0319(11) 0.0279(11) 0.0307(12) 0.0013(9) 0.0011(9) -0.0024(9)
N1 0.0351(11) 0.0473(12) 0.0513(15) -0.0230(11) 0.0088(10) -0.0073(10)
N2 0.0527(14) 0.0572(15) 0.0535(16) -0.0183(13) 0.0159(12) 0.0058(12)
P1 0.0228(3) 0.0213(3) 0.0233(4) 0.000 0.0031(3) 0.000
S1 0.0331(3) 0.0457(3) 0.0232(3) 0.0079(2) 0.0006(2) -0.0045(3)
S2 0.0348(3) 0.0409(3) 0.0220(3) 0.0052(2) 0.0022(2) -0.0028(2)
S3 0.0344(3) 0.0265(2) 0.0322(3) -0.0026(2) -0.0038(2) 0.0038(2)
S4 0.0370(3) 0.0335(3) 0.0377(3) -0.0052(3) 0.0100(3) -0.0099(2)
Au1 0.02965(6) 0.02867(7) 0.01942(6) -0.00085(5) 0.00136(4) -0.00171(5)

loop_
_atom_type_symbol
_atom_type_description
_atom_type_scat_dispersion_real
_atom_type_scat_dispersion_imag
_atom_type_scat_source
C C 0.0033 0.0016 'International Tables Vol C Tables 4.2.6.8 and 6.1.1.4'
H H 0.0000 0.0000 'International Tables Vol C Tables 4.2.6.8 and 6.1.1.4'
N N 0.0061 0.0033 'International Tables Vol C Tables 4.2.6.8 and 6.1.1.4'
P P 0.1023 0.0942 'International Tables Vol C Tables 4.2.6.8 and 6.1.1.4'
S S 0.1246 0.1234 'International Tables Vol C Tables 4.2.6.8 and 6.1.1.4'
Au Au -2.0133 8.8022 'International Tables Vol C Tables 4.2.6.8 and 6.1.1.4'

loop_
_geom_angle_atom_site_label_1
_geom_angle_atom_site_label_2
_geom_angle_atom_site_label_3
_geom_angle
_geom_angle_site_symmetry_1
_geom_angle_site_symmetry_3
_geom_angle_publ_flag
C2 C1 S1 123.03(18) . . ?
C2 C1 S3 122.86(19) . . ?
S1 C1 S3 114.10(13) . . ?
C1 C2 S2 123.14(19) . . ?
C1 C2 S4 123.13(18) . . ?
S2 C2 S4 113.70(14) . . ?
C7 C3 C4 117.9(2) . . ?
C7 C3 S3 124.49(17) . . ?
C4 C3 S3 117.58(17) . . ?
C5 C4 C3 118.6(2) . . ?
C5 C4 H4 120.7 . . ?
C3 C4 H4 120.7 . . ?
N1 C5 C4 124.9(2) . . ?
N1 C5 H5 117.6 . . ?
C4 C5 H5 117.6 . . ?
N1 C6 C7 125.1(3) . . ?
N1 C6 H6 117.5 . . ?
C7 C6 H6 117.5 . . ?
C3 C7 C6 118.3(2) . . ?
C3 C7 H7 120.9 . . ?
C6 C7 H7 120.9 . . ?
C12 C8 C9 118.2(2) . . ?
C12 C8 S4 119.5(2) . . ?
C9 C8 S4 122.3(2) . . ?
C8 C9 C10 118.7(3) . . ?
C8 C9 H9 120.7 . . ?
C10 C9 H9 120.7 . . ?
N2 C10 C9 124.1(3) . . ?
N2 C10 H10 117.9 . . ?
C9 C10 H10 117.9 . . ?
N2 C11 C12 124.7(3) . . ?
N2 C11 H11 117.7 . . ?
C12 C11 H11 117.7 . . ?
C8 C12 C11 118.5(3) . . ?
C8 C12 H12 120.8 . . ?
C11 C12 H12 120.8 . . ?
C18 C13 C14 120.6(2) . . ?
C18 C13 P1 122.29(17) . . ?
C14 C13 P1 116.88(17) . . ?
C15 C14 C13 119.5(2) . . ?
C15 C14 H14 120.2 . . ?
C13 C14 H14 120.2 . . ?
C16 C15 C14 120.1(2) . . ?
C16 C15 H15 120.0 . . ?
C14 C15 H15 120.0 . . ?
C17 C16 C15 120.2(2) . . ?
C17 C16 H16 119.9 . . ?
C15 C16 H16 119.9 . . ?
C16 C17 C18 120.7(2) . . ?
C16 C17 H17 119.6 . . ?
C18 C17 H17 119.6 . . ?
C17 C18 C13 118.8(2) . . ?
C17 C18 H18 120.6 . . ?
C13 C18 H18 120.6 . . ?
C24 C19 C20 119.8(2) . . ?
C24 C19 P1 122.14(16) . . ?
C20 C19 P1 118.09(17) . . ?
C21 C20 C19 119.7(2) . . ?
C21 C20 H20 120.2 . . ?
C19 C20 H20 120.2 . . ?
C20 C21 C22 120.2(2) . . ?
C20 C21 H21 119.9 . . ?
C22 C21 H21 119.9 . . ?
C23 C22 C21 120.4(2) . . ?
C23 C22 H22 119.8 . . ?
C21 C22 H22 119.8 . . ?
C22 C23 C24 120.0(2) . . ?
C22 C23 H23 120.0 . . ?
C24 C23 H23 120.0 . . ?
C23 C24 C19 119.9(2) . . ?
C23 C24 H24 120.1 . . ?
C19 C24 H24 120.1 . . ?
C6 N1 C5 115.2(2) . . ?
C10 N2 C11 115.8(3) . . ?
C19 P1 C19 107.78(14) 2 . ?
C19 P1 C13 111.52(10) 2 2 ?
C19 P1 C13 110.73(10) . 2 ?
C19 P1 C13 110.73(10) 2 . ?
C19 P1 C13 111.52(10) . . ?
C13 P1 C13 104.61(13) 2 . ?
C1 S1 Au1 102.15(8) . . ?
C2 S2 Au1 102.31(8) . . ?
C3 S3 C1 102.21(10) . . ?
C2 S4 C8 100.21(11) . . ?
S2 Au1 S2 180.0 5_556 . ?
S2 Au1 S1 90.95(2) 5_556 . ?
S2 Au1 S1 89.05(2) . . ?
S2 Au1 S1 89.05(2) 5_556 5_556 ?
S2 Au1 S1 90.95(2) . 5_556 ?
S1 Au1 S1 180.00(2) . 5_556 ?

loop_
_geom_bond_atom_site_label_1
_geom_bond_atom_site_label_2
_geom_bond_distance
_geom_bond_site_symmetry_2
_geom_bond_publ_flag
C1 C2 1.345(3) . ?
C1 S1 1.747(3) . ?
C1 S3 1.761(2) . ?
C2 S2 1.741(2) . ?
C2 S4 1.768(2) . ?
C3 C7 1.383(3) . ?
C3 C4 1.387(3) . ?
C3 S3 1.760(2) . ?
C4 C5 1.375(3) . ?
C4 H4 0.9500 . ?
C5 N1 1.336(3) . ?
C5 H5 0.9500 . ?
C6 N1 1.328(4) . ?
C6 C7 1.385(3) . ?
C6 H6 0.9500 . ?
C7 H7 0.9500 . ?
C8 C12 1.367(4) . ?
C8 C9 1.378(4) . ?
C8 S4 1.778(3) . ?
C9 C10 1.386(4) . ?
C9 H9 0.9500 . ?
C10 N2 1.324(4) . ?
C10 H10 0.9500 . ?
C11 N2 1.328(4) . ?
C11 C12 1.384(4) . ?
C11 H11 0.9500 . ?
C12 H12 0.9500 . ?
C13 C18 1.389(3) . ?
C13 C14 1.393(3) . ?
C13 P1 1.797(2) . ?
C14 C15 1.380(3) . ?
C14 H14 0.9500 . ?
C15 C16 1.380(3) . ?
C15 H15 0.9500 . ?
C16 C17 1.378(3) . ?
C16 H16 0.9500 . ?
C17 C18 1.386(3) . ?
C17 H17 0.9500 . ?
C18 H18 0.9500 . ?
C19 C24 1.390(3) . ?
C19 C20 1.395(3) . ?
C19 P1 1.786(2) . ?
C20 C21 1.378(4) . ?
C20 H20 0.9500 . ?
C21 C22 1.384(4) . ?
C21 H21 0.9500 . ?
C22 C23 1.374(4) . ?
C22 H22 0.9500 . ?
C23 C24 1.386(3) . ?
C23 H23 0.9500 . ?
C24 H24 0.9500 . ?
S1 Au1 2.3180(6) . ?
S2 Au1 2.3157(6) . ?
